data_4001925
loop_
_publ_author_name
'Forbes, Scott'
'Yuan, Fang'
'Saparov, Bayrammurad'
'Sefat, Athena S.'
'Kosuda, Kosuke'
'Kolodiazhnyi, Taras'
'Mozharivskyj, Yurij'

_publ_section_title
;
 Synthesis, Crystal Structure, and Electronic Properties of the
 CaRE3SbO4and Ca2RE8Sb3O10phases (RE = Rare-Earth Metal)
;
_journal_issue 7
_journal_name_full 'Chemistry of Materials'
_journal_page_first 2289
_journal_paper_doi 10.1021/cm500157y
_journal_volume 26
_journal_year 2014
_chemical_formula_sum 'Ca2.04 O10 Pr7.96 Sb2.97'
_chemical_formula_weight 1724.90
_chemical_name_systematic
; 
 ? 
;
_space_group_IT_number 12
_symmetry_cell_setting monoclinic
_symmetry_space_group_name_Hall '-C 2y'
_symmetry_space_group_name_H-M 'C 1 2/m 1'
_atom_sites_solution_hydrogens none
_atom_sites_solution_primary direct
_atom_sites_solution_secondary difmap
_audit_creation_method SHELXL-97
_cell_angle_alpha 90.00
_cell_angle_beta 93.54(3)
_cell_angle_gamma 90.00
_cell_formula_units_Z 2
_cell_length_a 13.651(3)
_cell_length_b 3.9229(8)
_cell_length_c 17.628(4)
_cell_measurement_reflns_used 5330
_cell_measurement_temperature 293(2)
_cell_measurement_theta_max 34.84
_cell_measurement_theta_min 2.99
_cell_volume 942.2(4)
_computing_cell_refinement X-Area
_computing_data_collection X-Area
_computing_data_reduction X-Red32
_computing_publication_material 'SHELXL-97 (Sheldrick, 1997)'
_computing_structure_refinement 'SHELXL-97 (Sheldrick, 1997)'
_computing_structure_solution 'SHELXS-97 (Sheldrick, 1990)'
_diffrn_ambient_temperature 293(2)
_diffrn_measured_fraction_theta_full 0.951
_diffrn_measured_fraction_theta_max 0.951
_diffrn_radiation_monochromator graphite
_diffrn_radiation_source 'fine-focus sealed tube'
_diffrn_radiation_type MoK\a
_diffrn_radiation_wavelength 0.71073
_diffrn_reflns_av_R_equivalents 0.0496
_diffrn_reflns_av_sigmaI/netI 0.0856
_diffrn_reflns_limit_h_max 19
_diffrn_reflns_limit_h_min -21
_diffrn_reflns_limit_k_max 6
_diffrn_reflns_limit_k_min -6
_diffrn_reflns_limit_l_max 27
_diffrn_reflns_limit_l_min -28
_diffrn_reflns_number 5330
_diffrn_reflns_theta_full 34.55
_diffrn_reflns_theta_max 34.55
_diffrn_reflns_theta_min 2.99
_exptl_absorpt_coefficient_mu 24.913
_exptl_absorpt_correction_T_max 0.3845
_exptl_absorpt_correction_T_min 0.3046
_exptl_absorpt_correction_type numerical
_exptl_absorpt_process_details X-Red
_exptl_crystal_colour Black
_exptl_crystal_density_diffrn 6.080
_exptl_crystal_density_method 'not measured'
_exptl_crystal_description Block
_exptl_crystal_F_000 1483.7
_exptl_crystal_size_max 0.0709
_exptl_crystal_size_mid 0.0590
_exptl_crystal_size_min 0.0546
_refine_diff_density_max 2.291
_refine_diff_density_min -2.047
_refine_diff_density_rms 0.364
_refine_ls_extinction_coef 0.000465(13)
_refine_ls_extinction_expression Fc^*^=kFc[1+0.001xFc^2^\l^3^/sin(2\q)]^-1/4^
_refine_ls_extinction_method SHELXL
_refine_ls_goodness_of_fit_ref 0.802
_refine_ls_hydrogen_treatment none
_refine_ls_matrix_type full
_refine_ls_number_parameters 91
_refine_ls_number_reflns 2146
_refine_ls_number_restraints 0
_refine_ls_restrained_S_all 0.802
_refine_ls_R_factor_all 0.0881
_refine_ls_R_factor_gt 0.0356
_refine_ls_shift/su_max 0.002
_refine_ls_shift/su_mean 0.000
_refine_ls_structure_factor_coef Fsqd
_refine_ls_weighting_details 'calc w=1/[\s^2^(Fo^2^)+(0.0064P)^2^+0.0000P] where P=(Fo^2^+2Fc^2^)/3'
_refine_ls_weighting_scheme calc
_refine_ls_wR_factor_gt 0.0339
_refine_ls_wR_factor_ref 0.0395
_reflns_number_gt 1265
_reflns_number_total 2146
_reflns_threshold_expression >2sigma(I)
_cod_data_source_file cm500157y_si_004.cif
_cod_data_source_block c2m
_cod_depositor_comments
;
The following automatic conversions were performed:

'_symmetry_cell_setting' value 'Monoclinic' changed to 'monoclinic'
according to
/usr/data/users/saulius/automatic-downloads/rss-feeds/ACS/lib/dictionaries/cif_core.dic
dictionary named 'cif_core.dic' version 2.4.2 from
2011-04-26.

'_exptl_absorpt_correction_type' value 'Numerical'
changed to 'numerical' according to
/usr/data/users/saulius/automatic-downloads/rss-feeds/ACS/lib/dictionaries/cif_core.dic
dictionary named 'cif_core.dic' version 2.4.2 from 2011-04-26.

Automatic conversion script
Id: cif_fix_values 2281 2013-09-26 08:29:07Z andrius 

 Adding full bibliography for
 ./tmp-cod-update-bibliographies-15567/cifs/4001925.cif.
;
_cod_original_cell_volume 942.2(3)
_cod_original_sg_symbol_H-M C2/m
_cod_database_code 4001925

loop_
_symmetry_equiv_pos_as_xyz
'x, y, z'
'-x, y, -z'
'x+1/2, y+1/2, z'
'-x+1/2, y+1/2, -z'
'-x, -y, -z'
'x, -y, z'
'-x+1/2, -y+1/2, -z'
'x+1/2, -y+1/2, z'

loop_
_atom_site_label
_atom_site_type_symbol
_atom_site_fract_x
_atom_site_fract_y
_atom_site_fract_z
_atom_site_U_iso_or_equiv
_atom_site_adp_type
_atom_site_occupancy
_atom_site_symmetry_multiplicity
_atom_site_calc_flag
_atom_site_refinement_flags
Ca1 Ca 0.8142(12) 0.0000 0.0797(7) 0.0107(3) Uani 0.331(7) 2 d SP
Pr1 Pr 0.82717(12) 0.0000 0.06432(8) 0.0107(3) Uani 0.669(7) 2 d SP
Ca2 Ca 0.1224(11) 0.0000 0.1517(8) 0.0117(3) Uani 0.276(8) 2 d SP
Pr2 Pr 0.09421(10) 0.0000 0.13618(7) 0.0117(3) Uani 0.724(8) 2 d SP
Ca3 Ca 0.4179(13) 0.0000 0.2351(11) 0.0132(3) Uani 0.231(7) 2 d SP
Pr3 Pr 0.43739(9) 0.0000 0.25062(8) 0.0132(3) Uani 0.769(7) 2 d SP
Ca4 Ca 0.265(2) 0.0000 0.6925(17) 0.0111(2) Uani 0.120(7) 2 d SP
Pr4 Pr 0.29385(7) 0.0000 0.68150(4) 0.0111(2) Uani 0.880(7) 2 d SP
Ca5 Ca 0.364(3) 0.0000 0.495(3) 0.0113(2) Uani 0.059(7) 2 d SP
Pr5 Pr 0.35313(5) 0.0000 0.46466(6) 0.0113(2) Uani 0.941(7) 2 d SP
Sb1 Sb 0.0000 0.5000 0.0000 0.0195(3) Uani 1 4 d S
Sb2 Sb 0.03143(7) 0.036(2) 0.38820(6) 0.0240(11) Uani 0.491(4) 1 d P
O1 O 0.2356(6) 0.0000 0.0691(4) 0.0166(15) Uani 1 2 d S
O2 O 0.6060(5) 0.0000 0.2062(3) 0.0159(14) Uani 1 2 d S
O3 O 0.0772(6) 0.0000 0.8215(4) 0.0187(15) Uani 1 2 d S
O4 O 0.2959(6) 0.0000 0.3154(5) 0.0278(18) Uani 1 2 d S
O5 O 0.2326(5) 0.0000 0.5566(3) 0.0126(13) Uani 1 2 d S

loop_
_atom_site_aniso_label
_atom_site_aniso_U_11
_atom_site_aniso_U_22
_atom_site_aniso_U_33
_atom_site_aniso_U_23
_atom_site_aniso_U_13
_atom_site_aniso_U_12
Ca1 0.0129(7) 0.0100(4) 0.0089(6) 0.000 -0.0022(4) 0.000
Pr1 0.0129(7) 0.0100(4) 0.0089(6) 0.000 -0.0022(4) 0.000
Ca2 0.0126(6) 0.0090(4) 0.0140(5) 0.000 0.0043(3) 0.000
Pr2 0.0126(6) 0.0090(4) 0.0140(5) 0.000 0.0043(3) 0.000
Ca3 0.0134(6) 0.0104(4) 0.0166(6) 0.000 0.0055(3) 0.000
Pr3 0.0134(6) 0.0104(4) 0.0166(6) 0.000 0.0055(3) 0.000
Ca4 0.0146(4) 0.0072(3) 0.0110(3) 0.000 -0.0038(2) 0.000
Pr4 0.0146(4) 0.0072(3) 0.0110(3) 0.000 -0.0038(2) 0.000
Ca5 0.0088(4) 0.0081(3) 0.0175(5) 0.000 0.0040(2) 0.000
Pr5 0.0088(4) 0.0081(3) 0.0175(5) 0.000 0.0040(2) 0.000
Sb1 0.0153(6) 0.0287(7) 0.0145(6) 0.000 0.0019(4) 0.000
Sb2 0.0122(5) 0.044(3) 0.0162(5) -0.0142(12) 0.0024(3) -0.0077(9)
O1 0.017(4) 0.015(4) 0.018(3) 0.000 0.002(3) 0.000
O2 0.020(4) 0.011(3) 0.017(3) 0.000 -0.005(2) 0.000
O3 0.025(4) 0.010(3) 0.020(3) 0.000 -0.006(3) 0.000
O4 0.024(4) 0.020(4) 0.041(4) 0.000 0.017(3) 0.000
O5 0.013(3) 0.013(3) 0.011(2) 0.000 -0.001(2) 0.000

loop_
_atom_type_symbol
_atom_type_description
_atom_type_scat_dispersion_real
_atom_type_scat_dispersion_imag
_atom_type_scat_source
O O 0.0106 0.0060 'International Tables Vol C Tables 4.2.6.8 and 6.1.1.4'
Ca Ca 0.2262 0.3064 'International Tables Vol C Tables 4.2.6.8 and 6.1.1.4'
Sb Sb -0.5866 1.5461 'International Tables Vol C Tables 4.2.6.8 and 6.1.1.4'
Pr Pr -0.2180 2.8214 'International Tables Vol C Tables 4.2.6.8 and 6.1.1.4'

loop_
_geom_angle_atom_site_label_1
_geom_angle_atom_site_label_2
_geom_angle_atom_site_label_3
_geom_angle
_geom_angle_site_symmetry_1
_geom_angle_site_symmetry_3
O3 Ca1 O1 111.1(4) 5_656 3_545
O3 Ca1 O1 111.1(4) 5_656 3
O1 Ca1 O1 122.5(8) 3_545 3
O3 Ca1 O1 152.8(7) 5_656 5_655
O1 Ca1 O1 80.0(4) 3_545 5_655
O1 Ca1 O1 80.0(4) 3 5_655
O3 Ca1 Sb1 81.5(4) 5_656 1_655
O1 Ca1 Sb1 143.0(5) 3_545 1_655
O1 Ca1 Sb1 80.4(3) 3 1_655
O1 Ca1 Sb1 75.9(3) 5_655 1_655
O3 Ca1 Sb1 81.5(4) 5_656 1_645
O1 Ca1 Sb1 80.4(3) 3_545 1_645
O1 Ca1 Sb1 143.0(5) 3 1_645
O1 Ca1 Sb1 75.9(3) 5_655 1_645
Sb1 Ca1 Sb1 66.8(3) 1_655 1_645
O3 Ca1 Ca2 101.0(5) 5_656 3_545
O1 Ca1 Ca2 35.8(3) 3_545 3_545
O1 Ca1 Ca2 98.8(6) 3 3_545
O1 Ca1 Ca2 101.6(5) 5_655 3_545
Sb1 Ca1 Ca2 177.5(6) 1_655 3_545
Sb1 Ca1 Ca2 113.19(13) 1_645 3_545
O3 Ca1 Ca2 101.0(5) 5_656 3
O1 Ca1 Ca2 98.8(6) 3_545 3
O1 Ca1 Ca2 35.8(3) 3 3
O1 Ca1 Ca2 101.6(5) 5_655 3
Sb1 Ca1 Ca2 113.19(13) 1_655 3
Sb1 Ca1 Ca2 177.5(6) 1_645 3
Ca2 Ca1 Ca2 66.7(4) 3_545 3
O3 Ca1 Ca3 35.6(2) 5_656 3
O1 Ca1 Ca3 135.0(6) 3_545 3
O1 Ca1 Ca3 75.5(3) 3 3
O1 Ca1 Ca3 144.6(3) 5_655 3
Sb1 Ca1 Ca3 75.1(3) 1_655 3
Sb1 Ca1 Ca3 110.2(5) 1_645 3
Ca2 Ca1 Ca3 107.0(5) 3_545 3
Ca2 Ca1 Ca3 72.0(4) 3 3
O3 Ca1 Ca3 35.6(2) 5_656 3_545
O1 Ca1 Ca3 75.5(3) 3_545 3_545
O1 Ca1 Ca3 135.0(6) 3 3_545
O1 Ca1 Ca3 144.6(3) 5_655 3_545
Sb1 Ca1 Ca3 110.2(5) 1_655 3_545
Sb1 Ca1 Ca3 75.1(3) 1_645 3_545
Ca2 Ca1 Ca3 72.0(4) 3_545 3_545
Ca2 Ca1 Ca3 107.0(5) 3 3_545
Ca3 Ca1 Ca3 66.3(4) 3 3_545
O3 Ca1 Pr1 147.46(14) 5_656 7_645
O1 Ca1 Pr1 40.8(3) 3_545 7_645
O1 Ca1 Pr1 100.5(5) 3 7_645
O1 Ca1 Pr1 39.39(19) 5_655 7_645
Sb1 Ca1 Pr1 112.3(3) 1_655 7_645
Sb1 Ca1 Pr1 77.82(18) 1_645 7_645
Ca2 Ca1 Pr1 65.5(3) 3_545 7_645
Ca2 Ca1 Pr1 100.0(5) 3 7_645
Ca3 Ca1 Pr1 171.2(5) 3 7_645
Ca3 Ca1 Pr1 113.74(17) 3_545 7_645
O3 Ca1 Pr1 147.46(14) 5_656 7_655
O1 Ca1 Pr1 100.5(5) 3_545 7_655
O1 Ca1 Pr1 40.8(3) 3 7_655
O1 Ca1 Pr1 39.39(19) 5_655 7_655
Sb1 Ca1 Pr1 77.82(18) 1_655 7_655
Sb1 Ca1 Pr1 112.3(3) 1_645 7_655
Ca2 Ca1 Pr1 100.0(5) 3_545 7_655
Ca2 Ca1 Pr1 65.5(3) 3 7_655
Ca3 Ca1 Pr1 113.74(17) 3 7_655
Ca3 Ca1 Pr1 171.2(5) 3_545 7_655
Pr1 Ca1 Pr1 64.8(2) 7_645 7_655
O1 Pr1 O1 114.7(3) 3_545 3
O1 Pr1 O3 103.98(19) 3_545 5_656
O1 Pr1 O3 103.98(19) 3 5_656
O1 Pr1 O1 83.0(2) 3_545 5_655
O1 Pr1 O1 83.0(2) 3 5_655
O3 Pr1 O1 166.4(3) 5_656 5_655
O1 Pr1 Sb1 154.62(16) 3_545 1_655
O1 Pr1 Sb1 84.78(16) 3 1_655
O3 Pr1 Sb1 85.59(16) 5_656 1_655
O1 Pr1 Sb1 83.46(15) 5_655 1_655
O1 Pr1 Sb1 84.78(16) 3_545 1_645
O1 Pr1 Sb1 154.62(16) 3 1_645
O3 Pr1 Sb1 85.59(16) 5_656 1_645
O1 Pr1 Sb1 83.46(15) 5_655 1_645
Sb1 Pr1 Sb1 72.40(4) 1_655 1_645
O1 Pr1 Pr1 42.82(17) 3_545 7_645
O1 Pr1 Pr1 100.85(18) 3 7_645
O3 Pr1 Pr1 145.36(6) 5_656 7_645
O1 Pr1 Pr1 40.20(10) 5_655 7_645
Sb1 Pr1 Pr1 120.63(6) 1_655 7_645
Sb1 Pr1 Pr1 82.12(4) 1_645 7_645
O1 Pr1 Pr1 100.85(18) 3_545 7_655
O1 Pr1 Pr1 42.82(17) 3 7_655
O3 Pr1 Pr1 145.36(6) 5_656 7_655
O1 Pr1 Pr1 40.20(10) 5_655 7_655
Sb1 Pr1 Pr1 82.12(4) 1_655 7_655
Sb1 Pr1 Pr1 120.63(6) 1_645 7_655
Pr1 Pr1 Pr1 66.38(6) 7_645 7_655
O1 Pr1 Ca1 46.7(2) 3_545 7_645
O1 Pr1 Ca1 102.4(2) 3 7_645
O3 Pr1 Ca1 147.34(12) 5_656 7_645
O1 Pr1 Ca1 36.61(15) 5_655 7_645
Sb1 Pr1 Ca1 115.8(2) 1_655 7_645
Sb1 Pr1 Ca1 78.6(2) 1_645 7_645
Pr1 Pr1 Ca1 5.1(2) 7_645 7_645
Pr1 Pr1 Ca1 65.82(10) 7_655 7_645
O1 Pr1 Ca1 102.4(2) 3_545 7_655
O1 Pr1 Ca1 46.7(2) 3 7_655
O3 Pr1 Ca1 147.34(12) 5_656 7_655
O1 Pr1 Ca1 36.61(15) 5_655 7_655
Sb1 Pr1 Ca1 78.6(2) 1_655 7_655
Sb1 Pr1 Ca1 115.8(2) 1_645 7_655
Pr1 Pr1 Ca1 65.82(10) 7_645 7_655
Pr1 Pr1 Ca1 5.1(2) 7_655 7_655
Ca1 Pr1 Ca1 64.8(2) 7_645 7_655
O1 Pr1 Ca3 124.3(3) 3_545 3
O1 Pr1 Ca3 71.4(3) 3 3
O3 Pr1 Ca3 33.35(17) 5_656 3
O1 Pr1 Ca3 148.28(15) 5_655 3
Sb1 Pr1 Ca3 76.0(3) 1_655 3
Sb1 Pr1 Ca3 112.2(3) 1_645 3
Pr1 Pr1 Ca3 161.6(3) 7_645 3
Pr1 Pr1 Ca3 112.02(16) 7_655 3
Ca1 Pr1 Ca3 166.7(4) 7_645 3
Ca1 Pr1 Ca3 114.29(19) 7_655 3
O1 Pr1 Ca3 71.4(3) 3_545 3_545
O1 Pr1 Ca3 124.3(3) 3 3_545
O3 Pr1 Ca3 33.35(17) 5_656 3_545
O1 Pr1 Ca3 148.28(15) 5_655 3_545
Sb1 Pr1 Ca3 112.2(3) 1_655 3_545
Sb1 Pr1 Ca3 76.0(3) 1_645 3_545
Pr1 Pr1 Ca3 112.02(16) 7_645 3_545
Pr1 Pr1 Ca3 161.6(3) 7_655 3_545
Ca1 Pr1 Ca3 114.29(19) 7_645 3_545
Ca1 Pr1 Ca3 166.7(4) 7_655 3_545
Ca3 Pr1 Ca3 63.3(3) 3 3_545
O1 Ca2 O2 112.6(4) . 3_455
O1 Ca2 O2 112.6(4) . 3_445
O2 Ca2 O2 126.1(7) 3_455 3_445
O1 Ca2 O3 148.1(8) . 5_556
O2 Ca2 O3 78.5(4) 3_455 5_556
O2 Ca2 O3 78.5(4) 3_445 5_556
O1 Ca2 Ca1 36.8(2) . 3_455
O2 Ca2 Ca1 76.2(3) 3_455 3_455
O2 Ca2 Ca1 137.9(6) 3_445 3_455
O3 Ca2 Ca1 143.6(3) 5_556 3_455
O1 Ca2 Ca1 36.8(2) . 3_445
O2 Ca2 Ca1 137.9(6) 3_455 3_445
O2 Ca2 Ca1 76.2(3) 3_445 3_445
O3 Ca2 Ca1 143.6(3) 5_556 3_445
Ca1 Ca2 Ca1 66.7(4) 3_455 3_445
O1 Ca2 Ca4 102.7(7) . 7_556
O2 Ca2 Ca4 40.5(4) 3_455 7_556
O2 Ca2 Ca4 101.6(6) 3_445 7_556
O3 Ca2 Ca4 104.0(6) 5_556 7_556
Ca1 Ca2 Ca4 71.8(6) 3_455 7_556
Ca1 Ca2 Ca4 106.3(7) 3_445 7_556
O1 Ca2 Ca4 102.7(7) . 7_546
O2 Ca2 Ca4 101.6(6) 3_455 7_546
O2 Ca2 Ca4 40.5(4) 3_445 7_546
O3 Ca2 Ca4 104.0(6) 5_556 7_546
Ca1 Ca2 Ca4 106.3(7) 3_455 7_546
Ca1 Ca2 Ca4 71.8(6) 3_445 7_546
Ca4 Ca2 Ca4 65.3(5) 7_556 7_546
O1 Ca2 Sb1 79.7(4) . 1_545
O2 Ca2 Sb1 138.3(6) 3_455 1_545
O2 Ca2 Sb1 77.6(3) 3_445 1_545
O3 Ca2 Sb1 73.5(3) 5_556 1_545
Ca1 Ca2 Sb1 110.4(4) 3_455 1_545
Ca1 Ca2 Sb1 75.9(3) 3_445 1_545
Ca4 Ca2 Sb1 177.5(7) 7_556 1_545
Ca4 Ca2 Sb1 114.7(2) 7_546 1_545
O1 Ca2 Sb1 79.7(4) . .
O2 Ca2 Sb1 77.6(3) 3_455 .
O2 Ca2 Sb1 138.3(6) 3_445 .
O3 Ca2 Sb1 73.5(3) 5_556 .
Ca1 Ca2 Sb1 75.9(3) 3_455 .
Ca1 Ca2 Sb1 110.4(4) 3_445 .
Ca4 Ca2 Sb1 114.7(2) 7_556 .
Ca4 Ca2 Sb1 177.5(7) 7_546 .
Sb1 Ca2 Sb1 65.2(3) 1_545 .
O1 Ca2 Pr4 109.6(5) . 7_556
O2 Ca2 Pr4 37.5(3) 3_455 7_556
O2 Ca2 Pr4 99.4(5) 3_445 7_556
O3 Ca2 Pr4 97.1(3) 5_556 7_556
Ca1 Ca2 Pr4 77.9(3) 3_455 7_556
Ca1 Ca2 Pr4 112.4(5) 3_445 7_556
Ca4 Ca2 Pr4 7.0(5) 7_556 7_556
Ca4 Ca2 Pr4 65.5(4) 7_546 7_556
Sb1 Ca2 Pr4 170.5(4) 1_545 7_556
Sb1 Ca2 Pr4 114.09(6) . 7_556
O1 Ca2 Pr4 109.6(5) . 7_546
O2 Ca2 Pr4 99.4(5) 3_455 7_546
O2 Ca2 Pr4 37.5(3) 3_445 7_546
O3 Ca2 Pr4 97.1(3) 5_556 7_546
Ca1 Ca2 Pr4 112.4(5) 3_455 7_546
Ca1 Ca2 Pr4 77.9(3) 3_445 7_546
Ca4 Ca2 Pr4 65.5(4) 7_556 7_546
Ca4 Ca2 Pr4 7.0(5) 7_546 7_546
Sb1 Ca2 Pr4 114.09(6) 1_545 7_546
Sb1 Ca2 Pr4 170.5(4) . 7_546
Pr4 Ca2 Pr4 64.9(3) 7_556 7_546
O2 Pr2 O2 115.6(3) 3_455 3_445
O2 Pr2 O1 103.8(2) 3_455 .
O2 Pr2 O1 103.8(2) 3_445 .
O2 Pr2 O3 82.90(19) 3_455 5_556
O2 Pr2 O3 82.90(19) 3_445 5_556
O1 Pr2 O3 166.9(2) . 5_556
O2 Pr2 Sb1 154.39(16) 3_455 1_545
O2 Pr2 Sb1 83.98(13) 3_445 1_545
O1 Pr2 Sb1 85.91(15) . 1_545
O3 Pr2 Sb1 83.53(13) 5_556 1_545
O2 Pr2 Sb1 83.98(13) 3_455 .
O2 Pr2 Sb1 154.39(16) 3_445 .
O1 Pr2 Sb1 85.91(15) . .
O3 Pr2 Sb1 83.53(13) 5_556 .
Sb1 Pr2 Sb1 72.97(4) 1_545 .
O2 Pr2 Pr3 100.74(16) 3_455 3_445
O2 Pr2 Pr3 42.83(18) 3_445 3_445
O1 Pr2 Pr3 145.46(6) . 3_445
O3 Pr2 Pr3 40.07(8) 5_556 3_445
Sb1 Pr2 Pr3 82.28(3) 1_545 3_445
Sb1 Pr2 Pr3 120.78(4) . 3_445
O2 Pr2 Pr3 42.83(18) 3_455 3_455
O2 Pr2 Pr3 100.74(16) 3_445 3_455
O1 Pr2 Pr3 145.46(6) . 3_455
O3 Pr2 Pr3 40.07(8) 5_556 3_455
Sb1 Pr2 Pr3 120.78(4) 1_545 3_455
Sb1 Pr2 Pr3 82.28(3) . 3_455
Pr3 Pr2 Pr3 65.82(3) 3_445 3_455
O2 Pr2 Ca3 103.2(3) 3_455 3_445
O2 Pr2 Ca3 46.7(3) 3_445 3_445
O1 Pr2 Ca3 147.09(17) . 3_445
O3 Pr2 Ca3 36.5(2) 5_556 3_445
Sb1 Pr2 Ca3 77.8(2) 1_545 3_445
Sb1 Pr2 Ca3 115.5(2) . 3_445
Pr3 Pr2 Ca3 5.8(3) 3_445 3_445
Pr3 Pr2 Ca3 65.90(16) 3_455 3_445
O2 Pr2 Ca3 46.7(3) 3_455 3_455
O2 Pr2 Ca3 103.2(3) 3_445 3_455
O1 Pr2 Ca3 147.09(17) . 3_455
O3 Pr2 Ca3 36.5(2) 5_556 3_455
Sb1 Pr2 Ca3 115.5(2) 1_545 3_455
Sb1 Pr2 Ca3 77.8(2) . 3_455
Pr3 Pr2 Ca3 65.90(16) 3_445 3_455
Pr3 Pr2 Ca3 5.8(3) 3_455 3_455
Ca3 Pr2 Ca3 65.3(3) 3_445 3_455
O2 Pr2 Pr1 119.10(15) 3_455 5_655
O2 Pr2 Pr1 119.10(15) 3_445 5_655
O1 Pr2 Pr1 39.40(18) . 5_655
O3 Pr2 Pr1 127.46(16) 5_556 5_655
Sb1 Pr2 Pr1 55.70(3) 1_545 5_655
Sb1 Pr2 Pr1 55.70(3) . 5_655
Pr3 Pr2 Pr1 137.69(4) 3_445 5_655
Pr3 Pr2 Pr1 137.69(4) 3_455 5_655
Ca3 Pr2 Pr1 133.5(2) 3_445 5_655
Ca3 Pr2 Pr1 133.5(2) 3_455 5_655
O2 Pr2 Ca1 70.7(2) 3_455 3_455
O2 Pr2 Ca1 123.4(3) 3_445 3_455
O1 Pr2 Ca1 33.51(13) . 3_455
O3 Pr2 Ca1 148.66(12) 5_556 3_455
Sb1 Pr2 Ca1 113.46(17) 1_545 3_455
Sb1 Pr2 Ca1 77.3(2) . 3_455
Pr3 Pr2 Ca1 159.9(2) 3_445 3_455
Pr3 Pr2 Ca1 111.97(11) 3_455 3_455
Ca3 Pr2 Ca1 165.8(3) 3_445 3_455
Ca3 Pr2 Ca1 114.1(2) 3_455 3_455
Pr1 Pr2 Ca1 58.22(17) 5_655 3_455
O3 Ca3 O3 125.8(9) 7_546 7_556
O3 Ca3 O4 109.2(5) 7_546 .
O3 Ca3 O4 109.2(5) 7_556 .
O3 Ca3 O2 81.7(6) 7_546 .
O3 Ca3 O2 81.7(6) 7_556 .
O4 Ca3 O2 152.2(9) . .
O3 Ca3 Ca4 73.0(5) 7_546 7_546
O3 Ca3 Ca4 135.3(8) 7_556 7_546
O4 Ca3 Ca4 36.3(4) . 7_546
O2 Ca3 Ca4 142.9(4) . 7_546
O3 Ca3 Ca4 135.3(8) 7_546 7_556
O3 Ca3 Ca4 73.0(5) 7_556 7_556
O4 Ca3 Ca4 36.3(4) . 7_556
O2 Ca3 Ca4 142.9(4) . 7_556
Ca4 Ca3 Ca4 68.6(7) 7_546 7_556
O3 Ca3 Sb2 141.3(6) 7_546 8
O3 Ca3 Sb2 82.1(3) 7_556 8
O4 Ca3 Sb2 80.0(5) . 8
O2 Ca3 Sb2 76.3(4) . 8
Ca4 Ca3 Sb2 107.5(7) 7_546 8
Ca4 Ca3 Sb2 73.8(5) 7_556 8
O3 Ca3 Sb2 82.1(3) 7_546 3_545
O3 Ca3 Sb2 141.3(6) 7_556 3_545
O4 Ca3 Sb2 80.0(5) . 3_545
O2 Ca3 Sb2 76.3(4) . 3_545
Ca4 Ca3 Sb2 73.8(5) 7_546 3_545
Ca4 Ca3 Sb2 107.5(7) 7_556 3_545
Sb2 Ca3 Sb2 62.0(4) 8 3_545
O3 Ca3 Ca1 35.8(4) 7_546 3_445
O3 Ca3 Ca1 99.4(6) 7_556 3_445
O4 Ca3 Ca1 102.0(6) . 3_445
O2 Ca3 Ca1 101.2(6) . 3_445
Ca4 Ca3 Ca1 73.4(5) 7_546 3_445
Ca4 Ca3 Ca1 109.2(6) 7_556 3_445
Sb2 Ca3 Ca1 176.9(5) 8 3_445
Sb2 Ca3 Ca1 115.81(17) 3_545 3_445
O3 Ca3 Ca1 99.4(6) 7_546 3_455
O3 Ca3 Ca1 35.8(4) 7_556 3_455
O4 Ca3 Ca1 102.0(6) . 3_455
O2 Ca3 Ca1 101.2(6) . 3_455
Ca4 Ca3 Ca1 109.2(6) 7_546 3_455
Ca4 Ca3 Ca1 73.4(5) 7_556 3_455
Sb2 Ca3 Ca1 115.81(17) 8 3_455
Sb2 Ca3 Ca1 176.9(5) 3_545 3_455
Ca1 Ca3 Ca1 66.3(4) 3_445 3_455
O3 Ca3 Pr2 102.9(7) 7_546 3
O3 Ca3 Pr2 42.5(4) 7_556 3
O4 Ca3 Pr2 147.09(19) . 3
O2 Ca3 Pr2 39.5(2) . 3
Ca4 Ca3 Pr2 172.8(8) 7_546 3
Ca4 Ca3 Pr2 112.6(3) 7_556 3
Sb2 Ca3 Pr2 79.4(3) 8 3
Sb2 Ca3 Pr2 111.8(5) 3_545 3
Ca1 Ca3 Pr2 99.8(5) 3_445 3
Ca1 Ca3 Pr2 65.2(3) 3_455 3
O3 Ca3 Pr2 42.5(4) 7_546 3_545
O3 Ca3 Pr2 102.9(7) 7_556 3_545
O4 Ca3 Pr2 147.09(19) . 3_545
O2 Ca3 Pr2 39.5(2) . 3_545
Ca4 Ca3 Pr2 112.6(3) 7_546 3_545
Ca4 Ca3 Pr2 172.8(8) 7_556 3_545
Sb2 Ca3 Pr2 111.8(5) 8 3_545
Sb2 Ca3 Pr2 79.4(3) 3_545 3_545
Ca1 Ca3 Pr2 65.2(3) 3_445 3_545
Ca1 Ca3 Pr2 99.8(5) 3_455 3_545
Pr2 Ca3 Pr2 65.3(3) 3 3_545
O4 Pr3 O3 102.9(2) . 7_546
O4 Pr3 O3 102.9(2) . 7_556
O3 Pr3 O3 114.0(3) 7_546 7_556
O4 Pr3 O2 168.7(3) . .
O3 Pr3 O2 83.0(2) 7_546 .
O3 Pr3 O2 83.0(2) 7_556 .
O4 Pr3 Sb2 86.23(19) . 8
O3 Pr3 Sb2 153.62(19) 7_546 8
O3 Pr3 Sb2 87.26(18) 7_556 8
O2 Pr3 Sb2 84.48(12) . 8
O4 Pr3 Sb2 86.23(19) . 3_545
O3 Pr3 Sb2 87.26(18) 7_546 3_545
O3 Pr3 Sb2 153.6(2) 7_556 3_545
O2 Pr3 Sb2 84.48(12) . 3_545
Sb2 Pr3 Sb2 68.5(2) 8 3_545
O4 Pr3 Sb2 86.42(19) . 3
O3 Pr3 Sb2 157.18(19) 7_546 3
O3 Pr3 Sb2 83.36(17) 7_556 3
O2 Pr3 Sb2 84.75(12) . 3
Sb2 Pr3 Sb2 4.0(2) 8 3
Sb2 Pr3 Sb2 72.44(4) 3_545 3
O4 Pr3 Sb2 86.42(18) . 8_545
O3 Pr3 Sb2 83.36(17) 7_546 8_545
O3 Pr3 Sb2 157.18(19) 7_556 8_545
O2 Pr3 Sb2 84.75(12) . 8_545
Sb2 Pr3 Sb2 72.44(4) 8 8_545
Sb2 Pr3 Sb2 4.0(2) 3_545 8_545
Sb2 Pr3 Sb2 76.4(2) 3 8_545
O4 Pr3 Ca4 34.5(3) . 7_546
O3 Pr3 Ca4 69.6(4) 7_546 7_546
O3 Pr3 Ca4 124.7(4) 7_556 7_546
O2 Pr3 Ca4 146.8(3) . 7_546
Sb2 Pr3 Ca4 112.1(4) 8 7_546
Sb2 Pr3 Ca4 76.1(4) 3_545 7_546
Sb2 Pr3 Ca4 113.7(4) 3 7_546
Sb2 Pr3 Ca4 74.1(4) 8_545 7_546
O4 Pr3 Ca4 34.5(3) . 7_556
O3 Pr3 Ca4 124.7(4) 7_546 7_556
O3 Pr3 Ca4 69.6(4) 7_556 7_556
O2 Pr3 Ca4 146.8(3) . 7_556
Sb2 Pr3 Ca4 76.1(4) 8 7_556
Sb2 Pr3 Ca4 112.1(4) 3_545 7_556
Sb2 Pr3 Ca4 74.1(4) 3 7_556
Sb2 Pr3 Ca4 113.7(4) 8_545 7_556
Ca4 Pr3 Ca4 66.3(6) 7_546 7_556
O4 Pr3 Pr2 145.21(7) . 3
O3 Pr3 Pr2 100.69(17) 7_546 3
O3 Pr3 Pr2 43.47(19) 7_556 3
O2 Pr3 Pr2 39.51(8) . 3
Sb2 Pr3 Pr2 83.79(8) 8 3
Sb2 Pr3 Pr2 120.21(6) 3_545 3
Sb2 Pr3 Pr2 81.47(7) 3 3
Sb2 Pr3 Pr2 121.58(5) 8_545 3
Ca4 Pr3 Pr2 161.5(4) 7_546 3
Ca4 Pr3 Pr2 110.7(3) 7_556 3
O4 Pr3 Pr2 145.21(7) . 3_545
O3 Pr3 Pr2 43.47(19) 7_546 3_545
O3 Pr3 Pr2 100.69(17) 7_556 3_545
O2 Pr3 Pr2 39.51(8) . 3_545
Sb2 Pr3 Pr2 120.21(6) 8 3_545
Sb2 Pr3 Pr2 83.79(7) 3_545 3_545
Sb2 Pr3 Pr2 121.58(5) 3 3_545
Sb2 Pr3 Pr2 81.47(7) 8_545 3_545
Ca4 Pr3 Pr2 110.7(3) 7_546 3_545
Ca4 Pr3 Pr2 161.5(4) 7_556 3_545
Pr2 Pr3 Pr2 65.82(3) 3 3_545
O4 Ca4 O4 133.7(15) 7_546 7_556
O4 Ca4 O5 83.5(8) 7_546 .
O4 Ca4 O5 83.5(8) 7_556 .
O4 Ca4 O2 108.1(7) 7_546 5_656
O4 Ca4 O2 108.1(7) 7_556 5_656
O5 Ca4 O2 144.4(15) . 5_656
O4 Ca4 Ca3 38.6(6) 7_546 7_546
O4 Ca4 Ca3 104.8(12) 7_556 7_546
O5 Ca4 Ca3 105.7(9) . 7_546
O2 Ca4 Ca3 103.5(9) 5_656 7_546
O4 Ca4 Ca3 104.8(12) 7_546 7_556
O4 Ca4 Ca3 38.6(6) 7_556 7_556
O5 Ca4 Ca3 105.7(9) . 7_556
O2 Ca4 Ca3 103.5(9) 5_656 7_556
Ca3 Ca4 Ca3 68.6(7) 7_546 7_556
O4 Ca4 Pr3 37.7(6) 7_546 7_546
O4 Ca4 Pr3 102.4(11) 7_556 7_546
O5 Ca4 Pr3 100.3(8) . 7_546
O2 Ca4 Pr3 109.3(9) 5_656 7_546
Ca3 Ca4 Pr3 5.8(3) 7_546 7_546
Ca3 Ca4 Pr3 67.8(6) 7_556 7_546
O4 Ca4 Pr3 102.4(11) 7_546 7_556
O4 Ca4 Pr3 37.7(6) 7_556 7_556
O5 Ca4 Pr3 100.3(8) . 7_556
O2 Ca4 Pr3 109.3(9) 5_656 7_556
Ca3 Ca4 Pr3 67.8(6) 7_546 7_556
Ca3 Ca4 Pr3 5.8(3) 7_556 7_556
Pr3 Ca4 Pr3 66.3(6) 7_546 7_556
O4 Ca4 Ca2 133.7(11) 7_546 7_556
O4 Ca4 Ca2 72.5(6) 7_556 7_556
O5 Ca4 Ca2 142.6(7) . 7_556
O2 Ca4 Ca2 36.1(3) 5_656 7_556
Ca3 Ca4 Ca2 107.8(9) 7_546 7_556
Ca3 Ca4 Ca2 72.4(5) 7_556 7_556
Pr3 Ca4 Ca2 112.4(9) 7_546 7_556
Pr3 Ca4 Ca2 77.9(5) 7_556 7_556
O4 Ca4 Ca2 72.5(6) 7_546 7_546
O4 Ca4 Ca2 133.7(11) 7_556 7_546
O5 Ca4 Ca2 142.6(7) . 7_546
O2 Ca4 Ca2 36.1(3) 5_656 7_546
Ca3 Ca4 Ca2 72.4(5) 7_546 7_546
Ca3 Ca4 Ca2 107.8(9) 7_556 7_546
Pr3 Ca4 Ca2 77.9(5) 7_546 7_546
Pr3 Ca4 Ca2 112.4(9) 7_556 7_546
Ca2 Ca4 Ca2 65.3(5) 7_556 7_546
O4 Ca4 Sb2 137.0(12) 7_546 7_556
O4 Ca4 Sb2 79.7(7) 7_556 7_556
O5 Ca4 Sb2 73.3(8) . 7_556
O2 Ca4 Sb2 75.8(7) 5_656 7_556
Ca3 Ca4 Sb2 175.4(6) 7_546 7_556
Ca3 Ca4 Sb2 116.1(2) 7_556 7_556
Pr3 Ca4 Sb2 173.1(8) 7_546 7_556
Pr3 Ca4 Sb2 116.84(14) 7_556 7_556
Ca2 Ca4 Sb2 74.5(4) 7_556 7_556
Ca2 Ca4 Sb2 105.4(7) 7_546 7_556
O4 Ca4 Sb2 79.7(7) 7_546 4_546
O4 Ca4 Sb2 137.0(12) 7_556 4_546
O5 Ca4 Sb2 73.3(8) . 4_546
O2 Ca4 Sb2 75.8(7) 5_656 4_546
Ca3 Ca4 Sb2 116.1(2) 7_546 4_546
Ca3 Ca4 Sb2 175.4(6) 7_556 4_546
Pr3 Ca4 Sb2 116.84(14) 7_546 4_546
Pr3 Ca4 Sb2 173.1(8) 7_556 4_546
Ca2 Ca4 Sb2 105.4(7) 7_556 4_546
Ca2 Ca4 Sb2 74.5(4) 7_546 4_546
Sb2 Ca4 Sb2 59.3(6) 7_556 4_546
O5 Pr4 O4 82.0(2) . 7_546
O5 Pr4 O4 82.0(2) . 7_556
O4 Pr4 O4 115.8(4) 7_546 7_556
O5 Pr4 O2 165.5(2) . 5_656
O4 Pr4 O2 105.3(2) 7_546 5_656
O4 Pr4 O2 105.3(2) 7_556 5_656
O5 Pr4 Sb2 82.65(14) . 7_556
O4 Pr4 Sb2 150.7(2) 7_546 7_556
O4 Pr4 Sb2 86.4(2) 7_556 7_556
O2 Pr4 Sb2 85.23(15) 5_656 7_556
O5 Pr4 Sb2 82.65(14) . 4_546
O4 Pr4 Sb2 86.4(2) 7_546 4_546
O4 Pr4 Sb2 150.7(2) 7_556 4_546
O2 Pr4 Sb2 85.23(15) 5_656 4_546
Sb2 Pr4 Sb2 67.0(2) 7_556 4_546
O5 Pr4 Sb2 83.00(13) . 4_556
O4 Pr4 Sb2 154.2(2) 7_546 4_556
O4 Pr4 Sb2 82.6(2) 7_556 4_556
O2 Pr4 Sb2 85.46(14) 5_656 4_556
Sb2 Pr4 Sb2 3.9(2) 7_556 4_556
Sb2 Pr4 Sb2 70.91(4) 4_546 4_556
O5 Pr4 Sb2 83.00(13) . 7_546
O4 Pr4 Sb2 82.58(19) 7_546 7_546
O4 Pr4 Sb2 154.2(2) 7_556 7_546
O2 Pr4 Sb2 85.46(14) 5_656 7_546
Sb2 Pr4 Sb2 70.91(3) 7_556 7_546
Sb2 Pr4 Sb2 3.9(2) 4_546 7_546
Sb2 Pr4 Sb2 74.8(2) 4_556 7_546
O5 Pr4 Ca5 37.2(7) . .
O4 Pr4 Ca5 101.5(4) 7_546 .
O4 Pr4 Ca5 101.5(4) 7_556 .
O2 Pr4 Ca5 128.3(7) 5_656 .
Sb2 Pr4 Ca5 53.1(5) 7_556 .
Sb2 Pr4 Ca5 53.1(5) 4_546 .
Sb2 Pr4 Ca5 55.2(5) 4_556 .
Sb2 Pr4 Ca5 55.2(5) 7_546 .
O5 Pr4 Ca2 147.57(13) . 7_556
O4 Pr4 Ca2 125.1(3) 7_546 7_556
O4 Pr4 Ca2 70.5(3) 7_556 7_556
O2 Pr4 Ca2 35.03(18) 5_656 7_556
Sb2 Pr4 Ca2 78.8(2) 7_556 7_556
Sb2 Pr4 Ca2 113.4(2) 4_546 7_556
Sb2 Pr4 Ca2 76.78(19) 4_556 7_556
Sb2 Pr4 Ca2 115.0(2) 7_546 7_556
Ca5 Pr4 Ca2 131.9(5) . 7_556
O5 Pr4 Ca2 147.57(13) . 7_546
O4 Pr4 Ca2 70.5(3) 7_546 7_546
O4 Pr4 Ca2 125.1(3) 7_556 7_546
O2 Pr4 Ca2 35.03(18) 5_656 7_546
Sb2 Pr4 Ca2 113.4(2) 7_556 7_546
Sb2 Pr4 Ca2 78.8(2) 4_546 7_546
Sb2 Pr4 Ca2 115.0(2) 4_556 7_546
Sb2 Pr4 Ca2 76.78(19) 7_546 7_546
Ca5 Pr4 Ca2 131.9(5) . 7_546
Ca2 Pr4 Ca2 64.9(3) 7_556 7_546
O5 Pr4 Pr5 36.06(8) . 7_546
O4 Pr4 Pr5 46.1(2) 7_546 7_546
O4 Pr4 Pr5 101.5(2) 7_556 7_546
O2 Pr4 Pr5 148.05(2) 5_656 7_546
Sb2 Pr4 Pr5 113.82(6) 7_556 7_546
Sb2 Pr4 Pr5 79.79(7) 4_546 7_546
Sb2 Pr4 Pr5 115.34(5) 4_556 7_546
Sb2 Pr4 Pr5 77.76(6) 7_546 7_546
Ca5 Pr4 Pr5 61.0(6) . 7_546
Ca2 Pr4 Pr5 165.2(2) 7_556 7_546
Ca2 Pr4 Pr5 113.69(15) 7_546 7_546
Pr5 Ca5 O5 108(4) . .
Pr5 Ca5 O5 62.5(19) . 7_546
O5 Ca5 O5 75.3(9) . 7_546
Pr5 Ca5 O5 62.5(19) . 7_556
O5 Ca5 O5 75.3(9) . 7_556
O5 Ca5 O5 103.1(17) 7_546 7_556
Pr5 Ca5 Sb2 138.6(19) . 7_556
O5 Ca5 Sb2 91.9(16) . 7_556
O5 Ca5 Sb2 159(2) 7_546 7_556
O5 Ca5 Sb2 89.6(5) 7_556 7_556
Pr5 Ca5 Sb2 138.6(19) . 4_546
O5 Ca5 Sb2 91.9(16) . 4_546
O5 Ca5 Sb2 89.6(5) 7_546 4_546
O5 Ca5 Sb2 159(2) 7_556 4_546
Sb2 Ca5 Sb2 73.7(13) 7_556 4_546
Pr5 Ca5 Sb2 135.1(17) . 4_556
O5 Ca5 Sb2 91.8(15) . 4_556
O5 Ca5 Sb2 162(2) 7_546 4_556
O5 Ca5 Sb2 85.6(5) 7_556 4_556
Sb2 Ca5 Sb2 4.1(2) 7_556 4_556
Sb2 Ca5 Sb2 77.8(13) 4_546 4_556
Pr5 Ca5 Sb2 135.1(17) . 7_546
O5 Ca5 Sb2 91.8(15) . 7_546
O5 Ca5 Sb2 85.6(5) 7_546 7_546
O5 Ca5 Sb2 162(2) 7_556 7_546
Sb2 Ca5 Sb2 77.8(13) 7_556 7_546
Sb2 Ca5 Sb2 4.1(2) 4_546 7_546
Sb2 Ca5 Sb2 81.9(13) 4_556 7_546
Pr5 Ca5 Pr4 148(4) . .
O5 Ca5 Pr4 40.4(10) . .
O5 Ca5 Pr4 100.1(11) 7_546 .
O5 Ca5 Pr4 100.1(11) 7_556 .
Sb2 Ca5 Pr4 60.4(10) 7_556 .
Sb2 Ca5 Pr4 60.4(10) 4_546 .
Sb2 Ca5 Pr4 62.2(9) 4_556 .
Sb2 Ca5 Pr4 62.2(9) 7_546 .
Pr5 Ca5 Sb2 68(3) . 8
O5 Ca5 Sb2 148.3(5) . 8
O5 Ca5 Sb2 123.2(18) 7_546 8
O5 Ca5 Sb2 75.3(8) 7_556 8
Sb2 Ca5 Sb2 76.2(6) 7_556 8
Sb2 Ca5 Sb2 112.1(11) 4_546 8
Sb2 Ca5 Sb2 74.3(5) 4_556 8
Sb2 Ca5 Sb2 113.6(11) 7_546 8
Pr4 Ca5 Sb2 136.5(12) . 8
Pr5 Ca5 Sb2 68(3) . 3_545
O5 Ca5 Sb2 148.3(5) . 3_545
O5 Ca5 Sb2 75.3(8) 7_546 3_545
O5 Ca5 Sb2 123.2(18) 7_556 3_545
Sb2 Ca5 Sb2 112.1(11) 7_556 3_545
Sb2 Ca5 Sb2 76.2(6) 4_546 3_545
Sb2 Ca5 Sb2 113.6(11) 4_556 3_545
Sb2 Ca5 Sb2 74.3(5) 7_546 3_545
Pr4 Ca5 Sb2 136.5(12) . 3_545
Sb2 Ca5 Sb2 61.6(7) 8 3_545
Pr5 Ca5 Pr5 91(3) . 7_546
O5 Ca5 Pr5 36.1(4) . 7_546
O5 Ca5 Pr5 40.2(5) 7_546 7_546
O5 Ca5 Pr5 94.3(11) 7_556 7_546
Sb2 Ca5 Pr5 123.0(15) 7_556 7_546
Sb2 Ca5 Pr5 84.3(7) 4_546 7_546
Sb2 Ca5 Pr5 124.2(15) 4_556 7_546
Sb2 Ca5 Pr5 81.9(7) 7_546 7_546
Pr4 Ca5 Pr5 62.9(7) . 7_546
Sb2 Ca5 Pr5 158.7(18) 8 7_546
Sb2 Ca5 Pr5 112.5(5) 3_545 7_546
Ca5 Pr5 O5 105.2(18) . 7_546
Ca5 Pr5 O5 105.2(18) . 7_556
O5 Pr5 O5 116.8(3) 7_546 7_556
Ca5 Pr5 O5 59(4) . .
O5 Pr5 O5 75.21(17) 7_546 .
O5 Pr5 O5 75.21(17) 7_556 .
Ca5 Pr5 O4 179(4) . .
O5 Pr5 O4 74.22(16) 7_546 .
O5 Pr5 O4 74.22(16) 7_556 .
O5 Pr5 O4 119.6(2) . .
Ca5 Pr5 Sb2 103(3) . 8
O5 Pr5 Sb2 139.81(18) 7_546 8
O5 Pr5 Sb2 81.27(18) 7_556 8
O5 Pr5 Sb2 144.66(12) . 8
O4 Pr5 Sb2 77.50(15) . 8
Ca5 Pr5 Sb2 103(3) . 3_545
O5 Pr5 Sb2 81.27(18) 7_546 3_545
O5 Pr5 Sb2 139.81(18) 7_556 3_545
O5 Pr5 Sb2 144.66(12) . 3_545
O4 Pr5 Sb2 77.50(15) . 3_545
Sb2 Pr5 Sb2 65.0(2) 8 3_545
Ca5 Pr5 Sb2 35.3(16) . 7_556
O5 Pr5 Sb2 140.49(17) 7_546 7_556
O5 Pr5 Sb2 82.96(17) 7_556 7_556
O5 Pr5 Sb2 78.00(13) . 7_556
O4 Pr5 Sb2 145.14(12) . 7_556
Sb2 Pr5 Sb2 73.21(11) 8 7_556
Sb2 Pr5 Sb2 105.97(11) 3_545 7_556
Ca5 Pr5 Sb2 35.3(16) . 4_546
O5 Pr5 Sb2 82.96(17) 7_546 4_546
O5 Pr5 Sb2 140.49(17) 7_556 4_546
O5 Pr5 Sb2 78.00(13) . 4_546
O4 Pr5 Sb2 145.14(12) . 4_546
Sb2 Pr5 Sb2 105.97(11) 8 4_546
Sb2 Pr5 Sb2 73.21(11) 3_545 4_546
Sb2 Pr5 Sb2 63.3(2) 7_556 4_546
Ca5 Pr5 Sb2 103(3) . 3
O5 Pr5 Sb2 142.90(17) 7_546 3
O5 Pr5 Sb2 77.68(18) 7_556 3
O5 Pr5 Sb2 141.14(11) . 3
O4 Pr5 Sb2 78.08(14) . 3
Sb2 Pr5 Sb2 3.9(2) 8 3
Sb2 Pr5 Sb2 68.90(3) 3_545 3
Sb2 Pr5 Sb2 71.46(4) 7_556 3
Sb2 Pr5 Sb2 107.75(3) 4_546 3
Ca5 Pr5 Sb2 103(3) . 8_545
O5 Pr5 Sb2 77.68(18) 7_546 8_545
O5 Pr5 Sb2 142.90(17) 7_556 8_545
O5 Pr5 Sb2 141.14(11) . 8_545
O4 Pr5 Sb2 78.08(14) . 8_545
Sb2 Pr5 Sb2 68.90(3) 8 8_545
Sb2 Pr5 Sb2 3.9(2) 3_545 8_545
Sb2 Pr5 Sb2 107.75(3) 7_556 8_545
Sb2 Pr5 Sb2 71.46(4) 4_546 8_545
Sb2 Pr5 Sb2 72.8(2) 3 8_545
Ca5 Pr5 Sb2 38.7(14) . 4_556
O5 Pr5 Sb2 143.60(17) 7_546 4_556
O5 Pr5 Sb2 79.38(17) 7_556 4_556
O5 Pr5 Sb2 78.53(12) . 4_556
O4 Pr5 Sb2 141.71(11) . 4_556
Sb2 Pr5 Sb2 71.42(3) 8 4_556
Sb2 Pr5 Sb2 107.79(3) 3_545 4_556
Sb2 Pr5 Sb2 3.8(2) 7_556 4_556
Sb2 Pr5 Sb2 67.14(3) 4_546 4_556
Sb2 Pr5 Sb2 69.47(11) 3 4_556
Sb2 Pr5 Sb2 109.77(11) 8_545 4_556
Pr2 Sb1 Pr2 180.00(5) 5 1_565
Pr2 Sb1 Pr2 72.97(4) 5 5_565
Pr2 Sb1 Pr2 107.03(4) 1_565 5_565
Pr2 Sb1 Pr2 107.03(4) 5 .
Pr2 Sb1 Pr2 72.97(4) 1_565 .
Pr2 Sb1 Pr2 180.00(3) 5_565 .
Pr2 Sb1 Pr1 110.85(3) 5 5_665
Pr2 Sb1 Pr1 69.15(3) 1_565 5_665
Pr2 Sb1 Pr1 69.73(4) 5_565 5_665
Pr2 Sb1 Pr1 110.27(4) . 5_665
Pr2 Sb1 Pr1 69.15(3) 5 1_455
Pr2 Sb1 Pr1 110.85(3) 1_565 1_455
Pr2 Sb1 Pr1 110.27(4) 5_565 1_455
Pr2 Sb1 Pr1 69.73(4) . 1_455
Pr1 Sb1 Pr1 180.00(5) 5_665 1_455
Pr2 Sb1 Pr1 69.73(4) 5 5_655
Pr2 Sb1 Pr1 110.27(4) 1_565 5_655
Pr2 Sb1 Pr1 110.85(3) 5_565 5_655
Pr2 Sb1 Pr1 69.15(3) . 5_655
Pr1 Sb1 Pr1 72.40(4) 5_665 5_655
Pr1 Sb1 Pr1 107.60(4) 1_455 5_655
Pr2 Sb1 Pr1 110.27(4) 5 1_465
Pr2 Sb1 Pr1 69.73(4) 1_565 1_465
Pr2 Sb1 Pr1 69.15(3) 5_565 1_465
Pr2 Sb1 Pr1 110.85(3) . 1_465
Pr1 Sb1 Pr1 107.60(4) 5_665 1_465
Pr1 Sb1 Pr1 72.40(4) 1_455 1_465
Pr1 Sb1 Pr1 180.00(5) 5_655 1_465
Pr2 Sb1 Ca1 72.83(19) 5 1_455
Pr2 Sb1 Ca1 107.17(19) 1_565 1_455
Pr2 Sb1 Ca1 111.1(2) 5_565 1_455
Pr2 Sb1 Ca1 68.9(2) . 1_455
Pr1 Sb1 Ca1 176.18(16) 5_665 1_455
Pr1 Sb1 Ca1 3.82(16) 1_455 1_455
Pr1 Sb1 Ca1 110.34(13) 5_655 1_455
Pr1 Sb1 Ca1 69.66(13) 1_465 1_455
Pr2 Sb1 Ca1 107.17(19) 5 5_665
Pr2 Sb1 Ca1 72.83(19) 1_565 5_665
Pr2 Sb1 Ca1 68.9(2) 5_565 5_665
Pr2 Sb1 Ca1 111.1(2) . 5_665
Pr1 Sb1 Ca1 3.82(16) 5_665 5_665
Pr1 Sb1 Ca1 176.18(16) 1_455 5_665
Pr1 Sb1 Ca1 69.66(13) 5_655 5_665
Pr1 Sb1 Ca1 110.34(13) 1_465 5_665
Ca1 Sb1 Ca1 180.0(4) 1_455 5_665
Pr2 Sb1 Ca1 68.9(2) 5 5_655
Pr2 Sb1 Ca1 111.1(2) 1_565 5_655
Pr2 Sb1 Ca1 107.17(19) 5_565 5_655
Pr2 Sb1 Ca1 72.83(19) . 5_655
Pr1 Sb1 Ca1 69.66(13) 5_665 5_655
Pr1 Sb1 Ca1 110.34(13) 1_455 5_655
Pr1 Sb1 Ca1 3.82(16) 5_655 5_655
Pr1 Sb1 Ca1 176.18(16) 1_465 5_655
Ca1 Sb1 Ca1 113.2(3) 1_455 5_655
Ca1 Sb1 Ca1 66.8(3) 5_665 5_655
Pr2 Sb1 Ca1 111.1(2) 5 1_465
Pr2 Sb1 Ca1 68.9(2) 1_565 1_465
Pr2 Sb1 Ca1 72.83(19) 5_565 1_465
Pr2 Sb1 Ca1 107.17(19) . 1_465
Pr1 Sb1 Ca1 110.34(13) 5_665 1_465
Pr1 Sb1 Ca1 69.66(13) 1_455 1_465
Pr1 Sb1 Ca1 176.18(16) 5_655 1_465
Pr1 Sb1 Ca1 3.82(16) 1_465 1_465
Ca1 Sb1 Ca1 66.8(3) 1_455 1_465
Ca1 Sb1 Ca1 113.2(3) 5_665 1_465
Ca1 Sb1 Ca1 180.0(4) 5_655 1_465
Ca5 Sb2 Ca5 77.8(13) 7_556 7_546
Ca5 Sb2 Pr3 108.6(7) 7_556 3_455
Ca5 Sb2 Pr3 171.2(8) 7_546 3_455
Ca5 Sb2 Pr4 66.4(8) 7_556 7_556
Ca5 Sb2 Pr4 107.3(6) 7_546 7_556
Pr3 Sb2 Pr4 70.91(11) 3_455 7_556
Ca5 Sb2 Pr5 74.2(6) 7_556 3_455
Ca5 Sb2 Pr5 113.6(8) 7_546 3_455
Pr3 Sb2 Pr5 74.59(12) 3_455 3_455
Pr4 Sb2 Pr5 114.0(2) 7_556 3_455
Ca5 Sb2 Pr3 174.1(7) 7_556 3_445
Ca5 Sb2 Pr3 100.6(7) 7_546 3_445
Pr3 Sb2 Pr3 72.44(4) 3_455 3_445
Pr4 Sb2 Pr3 108.99(5) 7_556 3_445
Pr5 Sb2 Pr3 111.55(4) 3_455 3_445
Ca5 Sb2 Pr4 107.4(6) 7_556 7_546
Ca5 Sb2 Pr4 62.6(8) 7_546 7_546
Pr3 Sb2 Pr4 109.02(5) 3_455 7_546
Pr4 Sb2 Pr4 70.91(4) 7_556 7_546
Pr5 Sb2 Pr4 174.9(2) 3_455 7_546
Pr3 Sb2 Pr4 66.99(11) 3_445 7_546
Ca5 Sb2 Pr5 6.1(7) 7_556 7_556
Ca5 Sb2 Pr5 72.7(7) 7_546 7_556
Pr3 Sb2 Pr5 114.0(2) 3_455 7_556
Pr4 Sb2 Pr5 71.55(11) 7_556 7_556
Pr5 Sb2 Pr5 74.03(11) 3_455 7_556
Pr3 Sb2 Pr5 172.8(2) 3_445 7_556
Pr4 Sb2 Pr5 107.05(4) 7_546 7_556
Ca5 Sb2 Ca3 112.0(7) 7_556 3_455
Ca5 Sb2 Ca3 169.2(8) 7_546 3_455
Pr3 Sb2 Ca3 3.69(19) 3_455 3_455
Pr4 Sb2 Ca3 74.0(3) 7_556 3_455
Pr5 Sb2 Ca3 74.6(3) 3_455 3_455
Pr3 Sb2 Ca3 69.23(16) 3_445 3_455
Pr4 Sb2 Ca3 108.7(3) 7_546 3_455
Pr5 Sb2 Ca3 117.3(3) 7_556 3_455
Ca5 Sb2 Pr5 113.8(8) 7_556 3_445
Ca5 Sb2 Pr5 69.9(6) 7_546 3_445
Pr3 Sb2 Pr5 111.65(4) 3_455 3_445
Pr4 Sb2 Pr5 176.8(2) 7_556 3_445
Pr5 Sb2 Pr5 68.90(3) 3_455 3_445
Pr3 Sb2 Pr5 70.51(11) 3_445 3_445
Pr4 Sb2 Pr5 106.2(2) 7_546 3_445
Pr5 Sb2 Pr5 108.54(4) 7_556 3_445
Ca3 Sb2 Pr5 108.5(3) 3_455 3_445
Ca5 Sb2 Ca5 67.9(11) 7_556 3_455
Ca5 Sb2 Ca5 105.7(5) 7_546 3_455
Pr3 Sb2 Ca5 82.7(8) 3_455 3_455
Pr4 Sb2 Ca5 114.8(4) 7_556 3_455
Pr5 Sb2 Ca5 8.7(9) 3_455 3_455
Pr3 Sb2 Ca5 118.0(7) 3_445 3_455
Pr4 Sb2 Ca5 168.3(8) 7_546 3_455
Pr5 Sb2 Ca5 67.1(7) 7_556 3_455
Ca3 Sb2 Ca5 82.9(8) 3_455 3_455
Pr5 Sb2 Ca5 67.8(3) 3_445 3_455
Ca5 Sb2 Pr5 72.4(6) 7_556 7_546
Ca5 Sb2 Pr5 6.2(7) 7_546 7_546
Pr3 Sb2 Pr5 176.82(10) 3_455 7_546
Pr4 Sb2 Pr5 107.13(4) 7_556 7_546
Pr5 Sb2 Pr5 108.58(3) 3_455 7_546
Pr3 Sb2 Pr5 106.2(2) 3_445 7_546
Pr4 Sb2 Pr5 67.83(11) 7_546 7_546
Pr5 Sb2 Pr5 67.14(3) 7_556 7_546
Ca3 Sb2 Pr5 175.3(3) 3_455 7_546
Pr5 Sb2 Pr5 70.23(11) 3_445 7_546
Ca5 Sb2 Pr5 100.5(8) 3_455 7_546
Ca2 O1 Ca1 107.4(4) . 3_455
Ca2 O1 Ca1 107.4(4) . 3_445
Ca1 O1 Ca1 122.5(8) 3_455 3_445
Ca2 O1 Pr2 11.1(4) . .
Ca1 O1 Pr2 111.5(4) 3_455 .
Ca1 O1 Pr2 111.5(4) 3_445 .
Ca2 O1 Pr1 115.3(2) . 3_455
Ca1 O1 Pr1 8.0(3) 3_455 3_455
Ca1 O1 Pr1 119.1(5) 3_445 3_455
Pr2 O1 Pr1 118.85(17) . 3_455
Ca2 O1 Pr1 115.3(2) . 3_445
Ca1 O1 Pr1 119.1(5) 3_455 3_445
Ca1 O1 Pr1 8.0(3) 3_445 3_445
Pr2 O1 Pr1 118.85(17) . 3_445
Pr1 O1 Pr1 114.7(3) 3_455 3_445
Ca2 O1 Pr1 114.7(5) . 5_655
Ca1 O1 Pr1 102.6(4) 3_455 5_655
Ca1 O1 Pr1 102.6(4) 3_445 5_655
Pr2 O1 Pr1 103.6(3) . 5_655
Pr1 O1 Pr1 97.0(2) 3_455 5_655
Pr1 O1 Pr1 97.0(2) 3_445 5_655
Ca2 O1 Ca1 120.4(7) . 5_655
Ca1 O1 Ca1 100.0(4) 3_455 5_655
Ca1 O1 Ca1 100.0(4) 3_445 5_655
Pr2 O1 Ca1 109.3(5) . 5_655
Pr1 O1 Ca1 93.9(2) 3_455 5_655
Pr1 O1 Ca1 93.9(2) 3_445 5_655
Pr1 O1 Ca1 5.7(3) 5_655 5_655
Ca2 O2 Ca2 126.1(7) 3_545 3
Ca2 O2 Pr2 11.3(4) 3_545 3_545
Ca2 O2 Pr2 121.9(4) 3 3_545
Ca2 O2 Pr2 121.9(4) 3_545 3
Ca2 O2 Pr2 11.3(4) 3 3
Pr2 O2 Pr2 115.6(3) 3_545 3
Ca2 O2 Pr4 107.4(4) 3_545 5_656
Ca2 O2 Pr4 107.4(4) 3 5_656
Pr2 O2 Pr4 117.97(17) 3_545 5_656
Pr2 O2 Pr4 117.97(17) 3 5_656
Ca2 O2 Ca4 103.4(6) 3_545 5_656
Ca2 O2 Ca4 103.4(6) 3 5_656
Pr2 O2 Ca4 114.5(3) 3_545 5_656
Pr2 O2 Ca4 114.5(3) 3 5_656
Pr4 O2 Ca4 10.5(8) 5_656 5_656
Ca2 O2 Pr3 105.0(4) 3_545 .
Ca2 O2 Pr3 105.0(4) 3 .
Pr2 O2 Pr3 97.7(2) 3_545 .
Pr2 O2 Pr3 97.7(2) 3 .
Pr4 O2 Pr3 103.8(2) 5_656 .
Ca4 O2 Pr3 114.3(8) 5_656 .
Ca2 O2 Ca3 102.1(5) 3_545 .
Ca2 O2 Ca3 102.1(5) 3 .
Pr2 O2 Ca3 93.8(3) 3_545 .
Pr2 O2 Ca3 93.8(3) 3 .
Pr4 O2 Ca3 111.1(5) 5_656 .
Ca4 O2 Ca3 121.6(9) 5_656 .
Pr3 O2 Ca3 7.3(4) . .
Ca3 O3 Ca3 125.8(9) 7_546 7_556
Ca3 O3 Ca1 108.5(5) 7_546 5_656
Ca3 O3 Ca1 108.5(5) 7_556 5_656
Ca3 O3 Pr1 111.1(5) 7_546 5_656
Ca3 O3 Pr1 111.1(5) 7_556 5_656
Ca1 O3 Pr1 7.9(4) 5_656 5_656
Ca3 O3 Pr3 8.7(4) 7_546 7_546
Ca3 O3 Pr3 120.3(5) 7_556 7_546
Ca1 O3 Pr3 117.2(2) 5_656 7_546
Pr1 O3 Pr3 119.58(17) 5_656 7_546
Ca3 O3 Pr3 120.3(5) 7_546 7_556
Ca3 O3 Pr3 8.7(4) 7_556 7_556
Ca1 O3 Pr3 117.2(2) 5_656 7_556
Pr1 O3 Pr3 119.58(17) 5_656 7_556
Pr3 O3 Pr3 114.0(3) 7_546 7_556
Ca3 O3 Pr2 101.0(5) 7_546 5_556
Ca3 O3 Pr2 101.0(5) 7_556 5_556
Ca1 O3 Pr2 111.0(5) 5_656 5_556
Pr1 O3 Pr2 103.1(3) 5_656 5_556
Pr3 O3 Pr2 96.5(2) 7_546 5_556
Pr3 O3 Pr2 96.5(2) 7_556 5_556
Ca3 O3 Ca2 97.7(6) 7_546 5_556
Ca3 O3 Ca2 97.7(6) 7_556 5_556
Ca1 O3 Ca2 118.6(6) 5_656 5_556
Pr1 O3 Ca2 110.7(4) 5_656 5_556
Pr3 O3 Ca2 92.3(3) 7_546 5_556
Pr3 O3 Ca2 92.3(3) 7_556 5_556
Pr2 O3 Ca2 7.6(3) 5_556 5_556
Ca4 O4 Ca4 133.7(15) 7_546 7_556
Ca4 O4 Ca3 105.1(9) 7_546 .
Ca4 O4 Ca3 105.1(9) 7_556 .
Ca4 O4 Pr3 107.7(9) 7_546 .
Ca4 O4 Pr3 107.7(9) 7_556 .
Ca3 O4 Pr3 9.2(4) . .
Ca4 O4 Pr4 10.5(9) 7_546 7_546
Ca4 O4 Pr4 125.1(9) 7_556 7_546
Ca3 O4 Pr4 115.3(3) . 7_546
Pr3 O4 Pr4 118.22(18) . 7_546
Ca4 O4 Pr4 125.1(9) 7_546 7_556
Ca4 O4 Pr4 10.5(9) 7_556 7_556
Ca3 O4 Pr4 115.3(3) . 7_556
Pr3 O4 Pr4 118.22(18) . 7_556
Pr4 O4 Pr4 115.8(4) 7_546 7_556
Ca4 O4 Pr5 98.8(8) 7_546 .
Ca4 O4 Pr5 98.8(8) 7_556 .
Ca3 O4 Pr5 115.6(6) . .
Pr3 O4 Pr5 106.4(3) . .
Pr4 O4 Pr5 95.7(2) 7_546 .
Pr4 O4 Pr5 95.7(2) 7_556 .
Ca5 O5 Pr5 110.5(6) . 7_546
Ca5 O5 Pr5 110.5(6) . 7_556
Pr5 O5 Pr5 116.8(3) 7_546 7_556
Ca5 O5 Pr4 102.4(15) . .
Pr5 O5 Pr4 107.79(16) 7_546 .
Pr5 O5 Pr4 107.79(16) 7_556 .
Ca5 O5 Pr5 12.8(15) . .
Pr5 O5 Pr5 104.79(17) 7_546 .
Pr5 O5 Pr5 104.79(17) 7_556 .
Pr4 O5 Pr5 115.1(3) . .
Ca5 O5 Ca4 112.9(16) . .
Pr5 O5 Ca4 102.9(4) 7_546 .
Pr5 O5 Ca4 102.9(4) 7_556 .
Pr4 O5 Ca4 10.6(7) . .
Pr5 O5 Ca4 125.7(8) . .
Ca5 O5 Ca5 104.7(9) . 7_546
Pr5 O5 Ca5 12.3(12) 7_546 7_546
Pr5 O5 Ca5 110.9(8) 7_556 7_546
Pr4 O5 Ca5 120.0(12) . 7_546
Pr5 O5 Ca5 97.0(10) . 7_546
Ca4 O5 Ca5 115.1(12) . 7_546
Ca5 O5 Ca5 104.7(9) . 7_556
Pr5 O5 Ca5 110.9(8) 7_546 7_556
Pr5 O5 Ca5 12.3(12) 7_556 7_556
Pr4 O5 Ca5 120.0(12) . 7_556
Pr5 O5 Ca5 97.0(10) . 7_556
Ca4 O5 Ca5 115.1(12) . 7_556
Ca5 O5 Ca5 103.1(18) 7_546 7_556

loop_
_geom_bond_atom_site_label_1
_geom_bond_atom_site_label_2
_geom_bond_distance
_geom_bond_site_symmetry_2
Ca1 O3 2.216(17) 5_656
Ca1 O1 2.238(9) 3_545
Ca1 O1 2.238(9) 3
Ca1 O1 2.670(15) 5_655
Ca1 Sb1 3.563(12) 1_655
Ca1 Sb1 3.563(12) 1_645
Ca1 Ca2 3.567(18) 3_545
Ca1 Ca2 3.567(18) 3
Ca1 Ca3 3.59(2) 3
Ca1 Ca3 3.59(2) 3_545
Ca1 Pr1 3.663(12) 7_645
Ca1 Pr1 3.663(12) 7_655
Pr1 O1 2.330(4) 3_545
Pr1 O1 2.330(4) 3
Pr1 O3 2.331(7) 5_656
Pr1 O1 2.454(7) 5_655
Pr1 Sb1 3.3211(14) 1_655
Pr1 Sb1 3.3211(14) 1_645
Pr1 Pr1 3.583(3) 7_645
Pr1 Pr1 3.583(3) 7_655
Pr1 Ca1 3.663(12) 7_645
Pr1 Ca1 3.663(12) 7_655
Pr1 Ca3 3.740(15) 3
Pr1 Ca3 3.740(15) 3_545
Ca2 O1 2.189(16) .
Ca2 O2 2.201(7) 3_455
Ca2 O2 2.201(7) 3_445
Ca2 O3 2.793(17) 5_556
Ca2 Ca1 3.567(18) 3_455
Ca2 Ca1 3.567(18) 3_445
Ca2 Ca4 3.64(3) 7_556
Ca2 Ca4 3.64(3) 7_546
Ca2 Sb1 3.639(13) 1_545
Ca2 Sb1 3.639(13) .
Ca2 Pr4 3.658(13) 7_556
Ca2 Pr4 3.658(13) 7_546
Pr2 O2 2.317(3) 3_455
Pr2 O2 2.317(3) 3_445
Pr2 O1 2.325(7) .
Pr2 O3 2.500(8) 5_556
Pr2 Sb1 3.2988(13) 1_545
Pr2 Sb1 3.2988(13) .
Pr2 Pr3 3.6101(14) 3_445
Pr2 Pr3 3.6101(14) 3_455
Pr2 Ca3 3.634(16) 3_445
Pr2 Ca3 3.634(16) 3_455
Pr2 Pr1 3.757(2) 5_655
Pr2 Ca1 3.772(13) 3_455
Ca3 O3 2.204(9) 7_546
Ca3 O3 2.204(9) 7_556
Ca3 O4 2.25(2) .
Ca3 O2 2.65(2) .
Ca3 Ca4 3.48(3) 7_546
Ca3 Ca4 3.48(3) 7_556
Ca3 Sb2 3.532(16) 8
Ca3 Sb2 3.532(16) 3_545
Ca3 Ca1 3.59(2) 3_445
Ca3 Ca1 3.59(2) 3_455
Ca3 Pr2 3.634(16) 3
Ca3 Pr2 3.634(16) 3_545
Pr3 O4 2.303(8) .
Pr3 O3 2.339(4) 7_546
Pr3 O3 2.339(4) 7_556
Pr3 O2 2.477(7) .
Pr3 Sb2 3.233(5) 8
Pr3 Sb2 3.233(5) 3_545
Pr3 Sb2 3.402(5) 3
Pr3 Sb2 3.402(5) 8_545
Pr3 Ca4 3.58(3) 7_546
Pr3 Ca4 3.58(3) 7_556
Pr3 Pr2 3.6101(14) 3
Pr3 Pr2 3.6101(14) 3_545
Ca4 O4 2.133(12) 7_546
Ca4 O4 2.133(12) 7_556
Ca4 O5 2.41(3) .
Ca4 O2 2.43(3) 5_656
Ca4 Ca3 3.48(3) 7_546
Ca4 Ca3 3.48(3) 7_556
Ca4 Pr3 3.58(3) 7_546
Ca4 Pr3 3.58(3) 7_556
Ca4 Ca2 3.64(3) 7_556
Ca4 Ca2 3.64(3) 7_546
Ca4 Sb2 3.68(3) 7_556
Ca4 Sb2 3.68(3) 4_546
Pr4 O5 2.307(6) .
Pr4 O4 2.315(4) 7_546
Pr4 O4 2.315(4) 7_556
Pr4 O2 2.336(6) 5_656
Pr4 Sb2 3.297(5) 7_556
Pr4 Sb2 3.297(4) 4_546
Pr4 Sb2 3.462(5) 4_556
Pr4 Sb2 3.462(5) 7_546
Pr4 Ca5 3.47(5) .
Pr4 Ca2 3.658(13) 7_556
Pr4 Ca2 3.658(13) 7_546
Pr4 Pr5 3.7245(14) 7_546
Ca5 Pr5 0.55(6) .
Ca5 O5 2.15(4) .
Ca5 O5 2.51(3) 7_546
Ca5 O5 2.51(3) 7_556
Ca5 Sb2 3.03(4) 7_556
Ca5 Sb2 3.03(4) 4_546
Ca5 Sb2 3.21(4) 4_556
Ca5 Sb2 3.21(4) 7_546
Ca5 Sb2 3.55(4) 8
Ca5 Sb2 3.55(4) 3_545
Ca5 Pr5 3.66(3) 7_546
Pr5 O5 2.303(3) 7_546
Pr5 O5 2.303(3) 7_556
Pr5 O5 2.379(6) .
Pr5 O4 2.698(9) .
Pr5 Sb2 3.385(5) 8
Pr5 Sb2 3.385(4) 3_545
Pr5 Sb2 3.466(4) 7_556
Pr5 Sb2 3.466(4) 4_546
Pr5 Sb2 3.546(5) 3
Pr5 Sb2 3.546(5) 8_545
Pr5 Sb2 3.624(5) 4_556
Sb1 Pr2 3.2988(13) 5
Sb1 Pr2 3.2988(13) 1_565
Sb1 Pr2 3.2988(13) 5_565
Sb1 Pr1 3.3211(13) 5_665
Sb1 Pr1 3.3211(13) 1_455
Sb1 Pr1 3.3211(13) 5_655
Sb1 Pr1 3.3211(13) 1_465
Sb1 Ca1 3.563(12) 1_455
Sb1 Ca1 3.563(12) 5_665
Sb1 Ca1 3.563(12) 5_655
Sb1 Ca1 3.563(12) 1_465
Sb2 Ca5 3.03(4) 7_556
Sb2 Ca5 3.21(4) 7_546
Sb2 Pr3 3.233(5) 3_455
Sb2 Pr4 3.297(4) 7_556
Sb2 Pr5 3.385(4) 3_455
Sb2 Pr3 3.402(5) 3_445
Sb2 Pr4 3.462(5) 7_546
Sb2 Pr5 3.466(4) 7_556
Sb2 Ca3 3.532(16) 3_455
Sb2 Pr5 3.546(5) 3_445
Sb2 Ca5 3.55(4) 3_455
Sb2 Pr5 3.624(5) 7_546
O1 Ca1 2.238(9) 3_455
O1 Ca1 2.238(9) 3_445
O1 Pr1 2.330(4) 3_455
O1 Pr1 2.330(4) 3_445
O1 Pr1 2.454(7) 5_655
O1 Ca1 2.670(15) 5_655
O2 Ca2 2.201(7) 3_545
O2 Ca2 2.201(7) 3
O2 Pr2 2.317(3) 3_545
O2 Pr2 2.317(3) 3
O2 Pr4 2.336(6) 5_656
O2 Ca4 2.43(3) 5_656
O3 Ca3 2.204(9) 7_546
O3 Ca3 2.204(9) 7_556
O3 Ca1 2.216(17) 5_656
O3 Pr1 2.331(7) 5_656
O3 Pr3 2.339(4) 7_546
O3 Pr3 2.339(4) 7_556
O3 Pr2 2.500(8) 5_556
O3 Ca2 2.793(17) 5_556
O4 Ca4 2.133(12) 7_546
O4 Ca4 2.133(12) 7_556
O4 Pr4 2.315(4) 7_546
O4 Pr4 2.315(4) 7_556
O5 Pr5 2.303(3) 7_546
O5 Pr5 2.303(3) 7_556
O5 Ca5 2.51(3) 7_546
O5 Ca5 2.51(3) 7_556
